data_7104196
loop_
_publ_author_name
'Ochiai, Masahito'
'Nakano, Aiko'
'Yoshimura, Akira'
'Miyamoto, Kazunori'
'Hayashi, Satoko'
'Nakanishi, Waro'

_publ_section_title
;
 Imido transfer of sulfonylimino-lambda3-bromane makes possible the
 synthesis of sulfonylimino-lambda3-iodanes.
;
_journal_issue 8
_journal_name_full 'Chemical communications (Cambridge, England)'
_journal_page_first 959
_journal_page_last 961
_journal_paper_doi 10.1039/b818489e
_journal_volume 34
_journal_year 2009
_chemical_absolute_configuration ad
_chemical_formula_moiety 'C8 H6 F3 I N2 O3 S '
_chemical_formula_sum 'C8 H6 F3 I N2 O3 S'
_chemical_formula_weight 394.11
_space_group_IT_number 19
_symmetry_cell_setting orthorhombic
_symmetry_Int_Tables_number 19
_symmetry_space_group_name_Hall 'P 2ac 2ab'
_symmetry_space_group_name_H-M 'P 21 21 21'
_audit_creation_date 2008-10-27
_audit_creation_method 'by CrystalStructure 3.8'
_cell_angle_alpha 90.0000
_cell_angle_beta 90.0000
_cell_angle_gamma 90.0000
_cell_formula_units_Z 8
_cell_length_a 11.1853(4)
_cell_length_b 14.2294(4)
_cell_length_c 14.5837(4)
_cell_measurement_reflns_used 21547
_cell_measurement_temperature 93.1
_cell_measurement_theta_max 27.4
_cell_measurement_theta_min 3.1
_cell_volume 2321.14(12)
_computing_cell_refinement PROCESS-AUTO
_computing_data_collection PROCESS-AUTO
_computing_data_reduction CrystalStructure
_computing_publication_material 'CrystalStructure 3.8'
_computing_structure_refinement SHELXL
_computing_structure_solution SHELXS97
_diffrn_detector_area_resol_mean 10.00
_diffrn_measured_fraction_theta_full 0.994
_diffrn_measured_fraction_theta_max 0.994
_diffrn_measurement_device_type 'Rigaku RAXIS-RAPID'
_diffrn_measurement_method \w
_diffrn_radiation_type 'Mo K\a'
_diffrn_radiation_wavelength 0.71075
_diffrn_reflns_av_R_equivalents 0.030
_diffrn_reflns_limit_h_max 14
_diffrn_reflns_limit_h_min -14
_diffrn_reflns_limit_k_max 18
_diffrn_reflns_limit_k_min -17
_diffrn_reflns_limit_l_max 18
_diffrn_reflns_limit_l_min -16
_diffrn_reflns_number 22509
_diffrn_reflns_theta_full 27.43
_diffrn_reflns_theta_max 27.43
_exptl_absorpt_coefficient_mu 2.982
_exptl_absorpt_correction_T_max 0.551
_exptl_absorpt_correction_T_min 0.536
_exptl_absorpt_correction_type numerical
_exptl_absorpt_process_details
;
Higashi, T. (1999). Program for Absorption Correction.
Rigaku Corporation, Tokyo, Japan.
;
_exptl_crystal_colour colorless
_exptl_crystal_density_diffrn 2.255
_exptl_crystal_density_method 'not measured'
_exptl_crystal_description prism
_exptl_crystal_F_000 1504.00
_exptl_crystal_size_max 0.20
_exptl_crystal_size_mid 0.20
_exptl_crystal_size_min 0.20
_refine_diff_density_max 1.96
_refine_diff_density_min -0.40
_refine_ls_abs_structure_details 'Flack, H. D. (1983), Acta Cryst. A39, 876-881. 2307 Friedel Pairs'
_refine_ls_abs_structure_Flack 0.001(13)
_refine_ls_extinction_method none
_refine_ls_goodness_of_fit_ref 1.087
_refine_ls_hydrogen_treatment constr
_refine_ls_number_parameters 326
_refine_ls_number_reflns 5281
_refine_ls_R_factor_gt 0.0215
_refine_ls_shift/su_max 0.0020
_refine_ls_structure_factor_coef Fsqd
_refine_ls_weighting_details 'w = 1/[\s^2^(Fo^2^)+(0.0225P)^2^+3.1855P] where P=(Fo^2^+2Fc^2^)/3'
_refine_ls_weighting_scheme calc
_refine_ls_wR_factor_ref 0.0520
_reflns_number_gt 5171
_reflns_number_total 5281
_reflns_threshold_expression F^2^>2.0\s(F^2^)
_cod_data_source_file b818489e.txt
_cod_data_source_block ANA-153
_cod_original_formula_sum 'C8 H6 F3 I N2 O3 S '
_cod_database_code 7104196

loop_
_symmetry_equiv_pos_site_id
_symmetry_equiv_pos_as_xyz
1 +X,+Y,+Z
2 1/2+X,1/2-Y,-Z
3 -X,1/2+Y,1/2-Z
4 1/2-X,-Y,1/2+Z

loop_
_atom_site_label
_atom_site_type_symbol
_atom_site_fract_x
_atom_site_fract_y
_atom_site_fract_z
_atom_site_U_iso_or_equiv
_atom_site_adp_type
_atom_site_occupancy
_atom_site_symmetry_multiplicity
_atom_site_calc_flag
_atom_site_refinement_flags
_atom_site_disorder_assembly
_atom_site_disorder_group
I1 I 0.390231(19) 0.514881(15) 0.604237(15) 0.01478(4) Uani 1.00 1 d . . .
I2 I 0.676268(19) 0.375212(15) 0.851225(15) 0.01448(4) Uani 1.00 1 d . . .
S1 S 0.50255(7) 0.33184(6) 0.53395(6) 0.01318(15) Uani 1.00 1 d . . .
S2 S 0.44002(8) 0.41248(6) 0.94847(6) 0.01624(16) Uani 1.00 1 d . . .
F1 F 0.6473(2) 0.46518(15) 0.47807(17) 0.0240(5) Uani 1.00 1 d . . .
F2 F 0.71773(19) 0.32418(16) 0.46265(16) 0.0237(4) Uani 1.00 1 d . . .
F3 F 0.5830(2) 0.37603(17) 0.36926(14) 0.0247(4) Uani 1.00 1 d . . .
F4 F 0.4692(2) 0.23526(17) 0.99459(19) 0.0341(6) Uani 1.00 1 d . . .
F5 F 0.2917(2) 0.28976(18) 1.0190(2) 0.0340(6) Uani 1.00 1 d . . .
F6 F 0.4374(2) 0.3277(2) 1.10976(18) 0.0391(6) Uani 1.00 1 d . . .
O1 O 0.4752(2) 0.24193(19) 0.49430(19) 0.0215(5) Uani 1.00 1 d . . .
O2 O 0.5622(2) 0.33245(18) 0.62213(17) 0.0187(5) Uani 1.00 1 d . . .
O3 O 0.3469(2) 0.63636(18) 0.71321(18) 0.0200(5) Uani 1.00 1 d . . .
O4 O 0.3974(2) 0.38314(18) 0.86011(18) 0.0204(5) Uani 1.00 1 d . . .
O5 O 0.3783(2) 0.4873(2) 0.9942(2) 0.0260(6) Uani 1.00 1 d . . .
O6 O 0.8054(2) 0.35097(17) 0.72324(17) 0.0169(5) Uani 1.00 1 d . . .
N1 N 0.3946(2) 0.4002(2) 0.5210(2) 0.0165(5) Uani 1.00 1 d . . .
N2 N 0.2626(3) 0.6543(2) 0.8557(2) 0.0258(7) Uani 1.00 1 d . . .
N3 N 0.5788(2) 0.4252(2) 0.9573(2) 0.0176(6) Uani 1.00 1 d . . .
N4 N 0.8824(2) 0.4253(2) 0.5992(2) 0.0182(5) Uani 1.00 1 d . . .
C1 C 0.6188(3) 0.3762(2) 0.4565(2) 0.0167(6) Uani 1.00 1 d . . .
C2 C 0.2529(3) 0.4613(2) 0.6887(2) 0.0151(6) Uani 1.00 1 d . . .
C3 C 0.2013(3) 0.3752(2) 0.6681(2) 0.0183(7) Uani 1.00 1 d . . .
C4 C 0.1129(3) 0.3420(2) 0.7270(2) 0.0206(7) Uani 1.00 1 d . . .
C5 C 0.0787(3) 0.3931(2) 0.8030(2) 0.0202(7) Uani 1.00 1 d . . .
C6 C 0.1318(3) 0.4797(2) 0.8218(2) 0.0194(7) Uani 1.00 1 d . . .
C7 C 0.2208(3) 0.5149(2) 0.7635(2) 0.0150(6) Uani 1.00 1 d . . .
C8 C 0.2818(3) 0.6070(2) 0.7770(2) 0.0153(6) Uani 1.00 1 d . . .
C9 C 0.4088(3) 0.3104(2) 1.0227(2) 0.0236(8) Uani 1.00 1 d . . .
C10 C 0.6792(3) 0.5049(2) 0.7807(2) 0.0143(6) Uani 1.00 1 d . . .
C11 C 0.6145(3) 0.5802(2) 0.8134(2) 0.0174(6) Uani 1.00 1 d . . .
C12 C 0.6219(3) 0.6650(2) 0.7655(2) 0.0192(7) Uani 1.00 1 d . . .
C13 C 0.6940(3) 0.6724(2) 0.6884(2) 0.0211(7) Uani 1.00 1 d . . .
C14 C 0.7580(3) 0.5961(2) 0.6575(2) 0.0191(7) Uani 1.00 1 d . . .
C15 C 0.7506(3) 0.5095(2) 0.7028(2) 0.0141(6) Uani 1.00 1 d . . .
C16 C 0.8152(3) 0.4235(2) 0.6743(2) 0.0161(6) Uani 1.00 1 d . . .
H2A H 0.2969 0.7092 0.8646 0.031 Uiso 1.00 1 c R . .
H2B H 0.2159 0.6302 0.8982 0.031 Uiso 1.00 1 c R . .
H3 H 0.2253 0.3402 0.6158 0.022 Uiso 1.00 1 c R . .
H4 H 0.0756 0.2833 0.7146 0.025 Uiso 1.00 1 c R . .
H4A H 0.9220 0.3748 0.5823 0.022 Uiso 1.00 1 c R . .
H4B H 0.8875 0.4771 0.5665 0.022 Uiso 1.00 1 c R . .
H5 H 0.0187 0.3692 0.8427 0.024 Uiso 1.00 1 c R . .
H6 H 0.1076 0.5148 0.8741 0.023 Uiso 1.00 1 c R . .
H11 H 0.5664 0.5746 0.8667 0.021 Uiso 1.00 1 c R . .
H12 H 0.5774 0.7179 0.7859 0.023 Uiso 1.00 1 c R . .
H13 H 0.6991 0.7305 0.6566 0.025 Uiso 1.00 1 c R . .
H14 H 0.8076 0.6022 0.6050 0.023 Uiso 1.00 1 c R . .

loop_
_atom_site_aniso_label
_atom_site_aniso_U_11
_atom_site_aniso_U_22
_atom_site_aniso_U_33
_atom_site_aniso_U_12
_atom_site_aniso_U_13
_atom_site_aniso_U_23
I1 0.01461(10) 0.01533(11) 0.01439(10) 0.00015(8) 0.00143(9) -0.00074(8)
I2 0.01475(10) 0.01434(10) 0.01435(10) 0.00006(8) 0.00023(9) 0.00097(8)
S1 0.0127(3) 0.0127(3) 0.0141(3) -0.0010(3) 0.0003(3) 0.0006(3)
S2 0.0163(3) 0.0154(3) 0.0170(4) -0.0010(3) 0.0022(3) 0.0019(3)
F1 0.0236(12) 0.0177(11) 0.0307(12) -0.0051(8) 0.0065(9) 0.0011(9)
F2 0.0149(10) 0.0265(11) 0.0297(12) 0.0063(8) 0.0029(9) -0.0008(9)
F3 0.0267(11) 0.0340(12) 0.0134(10) 0.0032(9) 0.0022(8) -0.0015(9)
F4 0.0433(15) 0.0201(12) 0.0388(14) 0.0050(10) 0.0004(12) 0.0081(10)
F5 0.0293(13) 0.0322(13) 0.0405(14) -0.0113(10) 0.0127(11) 0.0091(11)
F6 0.0541(16) 0.0441(15) 0.0192(11) -0.0062(12) 0.0013(12) 0.0103(11)
O1 0.0218(13) 0.0137(12) 0.0289(14) -0.0031(10) -0.0035(11) -0.0042(10)
O2 0.0205(12) 0.0204(12) 0.0153(13) -0.0006(10) -0.0028(9) 0.0025(9)
O3 0.0226(13) 0.0164(12) 0.0210(12) -0.0039(10) 0.0025(10) -0.0033(10)
O4 0.0167(11) 0.0227(12) 0.0219(12) -0.0022(10) -0.0035(10) 0.0032(11)
O5 0.0235(13) 0.0239(14) 0.0306(15) 0.0014(12) 0.0093(11) -0.0022(11)
O6 0.0184(12) 0.0131(11) 0.0194(12) 0.0027(9) 0.0016(10) 0.0009(9)
N1 0.0125(13) 0.0218(15) 0.0152(13) 0.0037(11) -0.0022(12) -0.0035(11)
N2 0.047(2) 0.0088(13) 0.0211(16) 0.0055(13) -0.0214(16) -0.0068(12)
N3 0.0154(14) 0.0253(16) 0.0121(14) -0.0025(11) 0.0025(11) -0.0027(12)
N4 0.0172(13) 0.0245(15) 0.0130(13) 0.0076(12) 0.0034(13) -0.0039(12)
C1 0.0150(15) 0.0178(16) 0.0172(16) 0.0006(14) 0.0046(13) -0.0008(13)
C2 0.0139(16) 0.0179(17) 0.0135(16) 0.0020(12) 0.0003(12) 0.0034(13)
C3 0.0177(16) 0.0217(17) 0.0156(16) 0.0016(14) -0.0014(12) -0.0042(13)
C4 0.0206(17) 0.0185(17) 0.0227(18) -0.0046(15) -0.0020(16) 0.0006(14)
C5 0.0146(16) 0.026(2) 0.0201(17) -0.0014(13) 0.0046(13) 0.0050(15)
C6 0.0213(17) 0.0214(17) 0.0156(16) 0.0043(14) -0.0009(13) -0.0039(14)
C7 0.0131(14) 0.0150(15) 0.0170(16) 0.0016(13) -0.0055(12) 0.0023(13)
C8 0.0172(15) 0.0137(16) 0.0150(16) 0.0052(12) -0.0015(13) -0.0007(12)
C9 0.027(2) 0.0228(19) 0.0207(18) -0.0043(15) 0.0005(16) 0.0081(15)
C10 0.0164(14) 0.0118(15) 0.0146(15) -0.0010(13) -0.0032(13) 0.0004(12)
C11 0.0160(15) 0.0227(17) 0.0135(15) 0.0004(14) -0.0008(14) -0.0033(13)
C12 0.0201(17) 0.0154(16) 0.0222(18) 0.0031(14) -0.0023(15) -0.0056(14)
C13 0.027(2) 0.0143(16) 0.0221(18) -0.0007(14) -0.0048(15) 0.0023(14)
C14 0.0204(17) 0.0198(17) 0.0173(17) -0.0012(13) -0.0003(14) 0.0006(14)
C15 0.0154(15) 0.0121(15) 0.0149(16) -0.0012(12) -0.0018(12) -0.0021(12)
C16 0.0122(15) 0.0171(16) 0.0189(17) 0.0000(13) -0.0023(13) -0.0021(13)

loop_
_atom_type_symbol
_atom_type_description
_atom_type_scat_dispersion_real
_atom_type_scat_dispersion_imag
_atom_type_scat_source
C C 0.003 0.002
;
International Tables for Crystallography
(1992, Vol. C, Tables 4.2.6.8 and 6.1.1.4)
;
H H 0.000 0.000
;
International Tables for Crystallography
(1992, Vol. C, Table 6.1.1.4)
;
F F 0.017 0.010
;
International Tables for Crystallography
(1992, Vol. C, Tables 4.2.6.8 and 6.1.1.4)
;
I I -0.474 1.812
;
International Tables for Crystallography
(1992, Vol. C, Tables 4.2.6.8 and 6.1.1.4)
;
N N 0.006 0.003
;
International Tables for Crystallography
(1992, Vol. C, Tables 4.2.6.8 and 6.1.1.4)
;
O O 0.011 0.006
;
International Tables for Crystallography
(1992, Vol. C, Tables 4.2.6.8 and 6.1.1.4)
;
S S 0.125 0.123
;
International Tables for Crystallography
(1992, Vol. C, Tables 4.2.6.8 and 6.1.1.4)
;

loop_
_geom_angle_atom_site_label_1
_geom_angle_atom_site_label_2
_geom_angle_atom_site_label_3
_geom_angle
_geom_angle_publ_flag
_geom_angle_site_symmetry_1
_geom_angle_site_symmetry_2
_geom_angle_site_symmetry_3
O3 I1 N1 168.13(10) yes . . .
O3 I1 C2 74.13(11) yes . . .
N1 I1 C2 94.35(12) yes . . .
O6 I2 N3 167.45(10) yes . . .
O6 I2 C10 74.70(11) yes . . .
N3 I2 C10 94.20(13) yes . . .
O1 S1 O2 117.43(16) yes . . .
O1 S1 N1 109.95(16) yes . . .
O1 S1 C1 102.11(16) yes . . .
O2 S1 N1 117.37(15) yes . . .
O2 S1 C1 102.57(15) yes . . .
N1 S1 C1 105.03(16) yes . . .
O4 S2 O5 118.28(16) yes . . .
O4 S2 N3 115.85(16) yes . . .
O4 S2 C9 103.57(17) yes . . .
O5 S2 N3 110.62(17) yes . . .
O5 S2 C9 102.76(17) yes . . .
N3 S2 C9 103.31(18) yes . . .
I1 O3 C8 111.7(2) yes . . .
I2 O6 C16 112.2(2) yes . . .
I1 N1 S1 116.47(16) yes . . .
I2 N3 S2 115.44(17) yes . . .
S1 C1 F1 110.4(2) yes . . .
S1 C1 F2 110.8(2) yes . . .
S1 C1 F3 111.9(2) yes . . .
F1 C1 F2 108.1(2) yes . . .
F1 C1 F3 107.2(2) yes . . .
F2 C1 F3 108.2(2) yes . . .
I1 C2 C3 119.7(2) yes . . .
I1 C2 C7 116.9(2) yes . . .
C3 C2 C7 123.4(3) yes . . .
C2 C3 C4 117.5(3) yes . . .
C3 C4 C5 120.9(3) yes . . .
C4 C5 C6 120.4(3) yes . . .
C5 C6 C7 119.8(3) yes . . .
C2 C7 C6 117.9(3) yes . . .
C2 C7 C8 118.1(3) yes . . .
C6 C7 C8 123.9(3) yes . . .
O3 C8 N2 123.9(3) yes . . .
O3 C8 C7 117.5(3) yes . . .
N2 C8 C7 118.6(3) yes . . .
S2 C9 F4 110.9(2) yes . . .
S2 C9 F5 109.5(2) yes . . .
S2 C9 F6 111.6(2) yes . . .
F4 C9 F5 107.9(3) yes . . .
F4 C9 F6 108.6(3) yes . . .
F5 C9 F6 108.2(3) yes . . .
I2 C10 C11 120.2(2) yes . . .
I2 C10 C15 116.6(2) yes . . .
C11 C10 C15 123.2(3) yes . . .
C10 C11 C12 117.9(3) yes . . .
C11 C12 C13 120.3(3) yes . . .
C12 C13 C14 120.5(3) yes . . .
C13 C14 C15 120.6(3) yes . . .
C10 C15 C14 117.4(3) yes . . .
C10 C15 C16 118.1(3) yes . . .
C14 C15 C16 124.5(3) yes . . .
O6 C16 N4 122.1(3) yes . . .
O6 C16 C15 118.5(3) yes . . .
N4 C16 C15 119.4(3) yes . . .

loop_
_geom_bond_atom_site_label_1
_geom_bond_atom_site_label_2
_geom_bond_distance
_geom_bond_publ_flag
_geom_bond_site_symmetry_1
_geom_bond_site_symmetry_2
I1 O3 2.398(2) yes . .
I1 N1 2.034(2) yes . .
I1 C2 2.111(3) yes . .
I2 O6 2.385(2) yes . .
I2 N3 2.022(3) yes . .
I2 C10 2.113(3) yes . .
S1 O1 1.437(2) yes . .
S1 O2 1.449(2) yes . .
S1 N1 1.563(3) yes . .
S1 C1 1.835(3) yes . .
S2 O4 1.436(2) yes . .
S2 O5 1.434(2) yes . .
S2 N3 1.569(3) yes . .
S2 C9 1.844(4) yes . .
F1 C1 1.343(4) yes . .
F2 C1 1.334(4) yes . .
F3 C1 1.334(4) yes . .
F4 C9 1.330(4) yes . .
F5 C9 1.344(4) yes . .
F6 C9 1.333(4) yes . .
O3 C8 1.254(4) yes . .
O6 C16 1.259(4) yes . .
N2 C8 1.347(4) yes . .
N4 C16 1.329(4) yes . .
C2 C3 1.388(5) yes . .
C2 C7 1.379(5) yes . .
C3 C4 1.392(5) yes . .
C4 C5 1.380(5) yes . .
C5 C6 1.395(5) yes . .
C6 C7 1.402(5) yes . .
C7 C8 1.490(5) yes . .
C10 C11 1.377(4) yes . .
C10 C15 1.391(4) yes . .
C11 C12 1.396(5) yes . .
C12 C13 1.389(5) yes . .
C13 C14 1.375(5) yes . .
C14 C15 1.401(4) yes . .
C15 C16 1.480(4) yes . .

loop_
_geom_torsion_atom_site_label_1
_geom_torsion_atom_site_label_2
_geom_torsion_atom_site_label_3
_geom_torsion_atom_site_label_4
_geom_torsion
_geom_torsion_publ_flag
_geom_torsion_site_symmetry_1
_geom_torsion_site_symmetry_2
_geom_torsion_site_symmetry_3
_geom_torsion_site_symmetry_4
O3 I1 N1 S1 -118.9(4) ? . . . .
N1 I1 O3 C8 25.9(6) ? . . . .
O3 I1 C2 C3 174.4(3) ? . . . .
O3 I1 C2 C7 -6.6(2) ? . . . .
C2 I1 O3 C8 11.7(2) ? . . . .
N1 I1 C2 C3 -2.7(2) ? . . . .
N1 I1 C2 C7 176.3(2) ? . . . .
C2 I1 N1 S1 -105.15(19) ? . . . .
O6 I2 N3 S2 120.3(4) ? . . . .
N3 I2 O6 C16 -28.7(5) ? . . . .
O6 I2 C10 C11 -179.5(3) ? . . . .
O6 I2 C10 C15 -0.8(2) ? . . . .
C10 I2 O6 C16 -0.3(2) ? . . . .
N3 I2 C10 C11 -5.5(3) ? . . . .
N3 I2 C10 C15 173.3(2) ? . . . .
C10 I2 N3 S2 92.9(2) ? . . . .
O1 S1 N1 I1 161.32(16) ? . . . .
O1 S1 C1 F1 173.8(2) ? . . . .
O1 S1 C1 F2 -66.4(2) ? . . . .
O1 S1 C1 F3 54.4(2) ? . . . .
O2 S1 N1 I1 23.6(2) ? . . . .
O2 S1 C1 F1 -64.2(2) ? . . . .
O2 S1 C1 F2 55.6(2) ? . . . .
O2 S1 C1 F3 176.5(2) ? . . . .
N1 S1 C1 F1 59.0(2) ? . . . .
N1 S1 C1 F2 178.8(2) ? . . . .
N1 S1 C1 F3 -60.3(2) ? . . . .
C1 S1 N1 I1 -89.51(19) ? . . . .
O4 S2 N3 I2 -11.0(2) ? . . . .
O4 S2 C9 F4 62.1(3) ? . . . .
O4 S2 C9 F5 -56.8(3) ? . . . .
O4 S2 C9 F6 -176.6(2) ? . . . .
O5 S2 N3 I2 -149.16(17) ? . . . .
O5 S2 C9 F4 -174.2(2) ? . . . .
O5 S2 C9 F5 66.8(3) ? . . . .
O5 S2 C9 F6 -52.9(3) ? . . . .
N3 S2 C9 F4 -59.1(3) ? . . . .
N3 S2 C9 F5 -178.0(2) ? . . . .
N3 S2 C9 F6 62.2(3) ? . . . .
C9 S2 N3 I2 101.5(2) ? . . . .
I1 O3 C8 N2 166.7(2) ? . . . .
I1 O3 C8 C7 -14.3(3) ? . . . .
I2 O6 C16 N4 -179.7(2) ? . . . .
I2 O6 C16 C15 1.2(3) ? . . . .
I1 C2 C3 C4 178.7(2) ? . . . .
I1 C2 C7 C6 -178.5(2) ? . . . .
I1 C2 C7 C8 2.0(4) ? . . . .
C3 C2 C7 C6 0.5(5) ? . . . .
C3 C2 C7 C8 -179.0(3) ? . . . .
C7 C2 C3 C4 -0.3(5) ? . . . .
C2 C3 C4 C5 -0.2(5) ? . . . .
C3 C4 C5 C6 0.5(5) ? . . . .
C4 C5 C6 C7 -0.3(5) ? . . . .
C5 C6 C7 C2 -0.2(5) ? . . . .
C5 C6 C7 C8 179.3(3) ? . . . .
C2 C7 C8 O3 9.5(4) ? . . . .
C2 C7 C8 N2 -171.5(3) ? . . . .
C6 C7 C8 O3 -170.0(3) ? . . . .
C6 C7 C8 N2 9.0(5) ? . . . .
I2 C10 C11 C12 178.4(2) ? . . . .
I2 C10 C15 C14 -177.2(2) ? . . . .
I2 C10 C15 C16 1.7(4) ? . . . .
C11 C10 C15 C14 1.5(5) ? . . . .
C11 C10 C15 C16 -179.6(3) ? . . . .
C15 C10 C11 C12 -0.3(5) ? . . . .
C10 C11 C12 C13 -0.9(5) ? . . . .
C11 C12 C13 C14 0.7(5) ? . . . .
C12 C13 C14 C15 0.7(5) ? . . . .
C13 C14 C15 C10 -1.7(5) ? . . . .
C13 C14 C15 C16 179.5(3) ? . . . .
C10 C15 C16 O6 -2.0(4) ? . . . .
C10 C15 C16 N4 178.9(3) ? . . . .
C14 C15 C16 O6 176.8(3) ? . . . .
C14 C15 C16 N4 -2.3(5) ? . . . .
